data_2015802
loop_
_publ_author_name
'Cuervo, Paola'
'Abon\'ia, Rodrigo'
'Cobo, Justo'
'Low, John N.'
'Glidewell, Christopher'

_publ_section_title
;
 1-(6-Amino-1,3-benzodioxol-5-yl)-3-(4-pyridyl)prop-2-en-1-one
 crystallizes with <i>Z</i>' = 2: hydrogen-bonded supramolecular
 substructures in one and two dimensions, each containing only one type
 of molecule
;
_journal_coeditor_code GG3063
_journal_issue 2
_journal_name_full 'Acta Crystallographica Section C'
_journal_page_first o99
_journal_page_last o101
_journal_paper_doi 10.1107/S0108270106055545
_journal_volume 63
_journal_year 2007
_chemical_formula_iupac 'C15 H12 N2 O3'
_chemical_formula_moiety 'C15 H12 N2 O3'
_chemical_formula_sum 'C15 H12 N2 O3'
_chemical_formula_weight 268.27
_chemical_melting_point 469
_chemical_name_systematic
;
1-(6-Amino-1,3-benzodioxol-5-yl)-3-(4-pyridyl)prop-2-en-1-one
;
_space_group_IT_number 2
_symmetry_cell_setting triclinic
_symmetry_space_group_name_Hall '-P 1'
_symmetry_space_group_name_H-M 'P -1'
_atom_sites_solution_hydrogens geom
_atom_sites_solution_primary direct
_atom_sites_solution_secondary difmap
_cell_angle_alpha 117.232(2)
_cell_angle_beta 97.480(3)
_cell_angle_gamma 99.585(2)
_cell_formula_units_Z 4
_cell_length_a 10.1044(3)
_cell_length_b 11.7533(5)
_cell_length_c 12.1655(5)
_cell_measurement_reflns_used 5675
_cell_measurement_temperature 120(2)
_cell_measurement_theta_max 27.73
_cell_measurement_theta_min 2.00
_cell_volume 1231.11(9)
_computing_cell_refinement 'DENZO (Otwinowski & Minor, 1997) and COLLECT'
_computing_data_collection 'COLLECT (Nonius, 1999)'
_computing_data_reduction 'DENZO and COLLECT'
_computing_molecular_graphics 'PLATON (Spek, 2003)'
_computing_publication_material 'SHELXL97 and PRPKAPPA (Ferguson, 1999)'
_computing_structure_refinement 'OSCAIL and SHELXL97 (Sheldrick, 1997)'
_computing_structure_solution 'OSCAIL (McArdle, 2003) and SHELXS97 (Sheldrick, 1997)'
_diffrn_ambient_temperature 120(2)
_diffrn_detector_area_resol_mean 9.091
_diffrn_measured_fraction_theta_full 0.994
_diffrn_measured_fraction_theta_max 0.982
_diffrn_measurement_device_type 'Bruker Nonius KappaCCD area-detector'
_diffrn_measurement_method '\f and \w'
_diffrn_radiation_monochromator graphite
_diffrn_radiation_source 'Bruker-Nonius FR591 rotating anode'
_diffrn_radiation_type 'Mo K\a'
_diffrn_radiation_wavelength 0.71073
_diffrn_reflns_av_R_equivalents 0.0672
_diffrn_reflns_av_sigmaI/netI 0.0631
_diffrn_reflns_limit_h_max 13
_diffrn_reflns_limit_h_min -12
_diffrn_reflns_limit_k_max 15
_diffrn_reflns_limit_k_min -15
_diffrn_reflns_limit_l_max 15
_diffrn_reflns_limit_l_min -15
_diffrn_reflns_number 28373
_diffrn_reflns_theta_full 26.50
_diffrn_reflns_theta_max 27.73
_diffrn_reflns_theta_min 2.00
_diffrn_standards_decay_% 0
_diffrn_standards_number 0
_exptl_absorpt_coefficient_mu 0.103
_exptl_absorpt_correction_T_max 0.993
_exptl_absorpt_correction_T_min 0.967
_exptl_absorpt_correction_type multi-scan
_exptl_absorpt_process_details '(SADABS; Sheldrick, 2003)'
_exptl_crystal_colour orange
_exptl_crystal_density_diffrn 1.447
_exptl_crystal_density_method 'not measured'
_exptl_crystal_description lath
_exptl_crystal_F_000 560
_exptl_crystal_size_max 0.44
_exptl_crystal_size_mid 0.38
_exptl_crystal_size_min 0.07
_refine_diff_density_max 0.254
_refine_diff_density_min -0.304
_refine_ls_extinction_method none
_refine_ls_goodness_of_fit_ref 1.034
_refine_ls_hydrogen_treatment constr
_refine_ls_matrix_type full
_refine_ls_number_parameters 361
_refine_ls_number_reflns 5675
_refine_ls_number_restraints 0
_refine_ls_restrained_S_all 1.034
_refine_ls_R_factor_all 0.1079
_refine_ls_R_factor_gt 0.0589
_refine_ls_shift/su_max 0.000
_refine_ls_shift/su_mean 0.000
_refine_ls_structure_factor_coef Fsqd
_refine_ls_weighting_details 'w = 1/[\s^2^(Fo^2^)+(0.0873P)^2^+0.3836P] where P=(Fo^2^+2Fc^2^)/3'
_refine_ls_weighting_scheme calc
_refine_ls_wR_factor_gt 0.1453
_refine_ls_wR_factor_ref 0.1689
_reflns_number_gt 3599
_reflns_number_total 5675
_reflns_threshold_expression I>2\s(I)
_cod_data_source_file gg3063.cif
_cod_data_source_block I
_cod_depositor_comments
;
The following automatic conversions were performed:
'_exptl_absorpt_correction_type' value 'Multi-scan' changed to
'multi-scan' according to
'/home/saulius/struct/CIF-dictionaries/cif_core.dic' dictionary named
'cif_core.dic' version 2.4.1 from 2010-06-29.

Automatic conversion script
Id: cif_fix_enum 1527 2010-12-29 10:47:43Z saulius 

The following automatic conversions were performed:

'_exptl_absorpt_correction_type' value 'Multi-scan' changed to
'multi-scan' according to
/home/saulius/struct/CIF-dictionaries/cif_core.dic dictionary named
'cif_core.dic' version 2.4.1 from 2010-06-29.

Automatic conversion script
Id: cif_fix_values 1715 2011-07-08 13:25:40Z adriana 
;
_cod_database_code 2015802
_cod_database_fobs_code 2015802

loop_
_symmetry_equiv_pos_as_xyz
'x, y, z'
'-x, -y, -z'

loop_
_atom_site_type_symbol
_atom_site_label
_atom_site_fract_x
_atom_site_fract_y
_atom_site_fract_z
_atom_site_U_iso_or_equiv
_atom_site_adp_type
_atom_site_calc_flag
_atom_site_refinement_flags
_atom_site_occupancy
O O11 -0.14597(16) 0.81061(15) 0.70775(15) 0.0336(4) Uani d . 1
C C12 -0.1572(3) 0.8620(2) 0.8368(2) 0.0379(6) Uani d . 1
O O13 -0.11094(16) 1.00477(15) 0.89636(15) 0.0344(4) Uani d . 1
C C13a -0.0283(2) 1.0269(2) 0.8237(2) 0.0285(5) Uani d . 1
C C14 0.0586(2) 1.1432(2) 0.8505(2) 0.0286(5) Uani d . 1
C C15 0.1316(2) 1.1420(2) 0.7573(2) 0.0280(5) Uani d . 1
N N15 0.2151(2) 1.25811(18) 0.78232(18) 0.0348(5) Uani d . 1
C C16 0.1142(2) 1.0217(2) 0.6418(2) 0.0263(5) Uani d . 1
C C17 0.0209(2) 0.9043(2) 0.6197(2) 0.0275(5) Uani d . 1
C C17a -0.0468(2) 0.9100(2) 0.7107(2) 0.0273(5) Uani d . 1
C C18 0.1968(2) 1.0156(2) 0.5502(2) 0.0272(5) Uani d . 1
O O18 0.28357(17) 1.11338(15) 0.56612(15) 0.0361(4) Uani d . 1
C C19 0.1813(2) 0.8862(2) 0.4339(2) 0.0283(5) Uani d . 1
C C110 0.2840(2) 0.8611(2) 0.3773(2) 0.0316(5) Uani d . 1
C C111 0.2807(2) 0.7381(2) 0.2616(2) 0.0302(5) Uani d . 1
C C112 0.1604(2) 0.6391(2) 0.1879(2) 0.0344(5) Uani d . 1
C C113 0.1676(3) 0.5260(2) 0.0821(2) 0.0368(6) Uani d . 1
N N114 0.2830(2) 0.50550(19) 0.04332(18) 0.0349(5) Uani d . 1
C C115 0.3984(3) 0.6020(2) 0.1142(2) 0.0348(5) Uani d . 1
C C116 0.4018(2) 0.7177(2) 0.2222(2) 0.0337(5) Uani d . 1
O O21 0.00445(14) 0.43558(15) 0.60453(15) 0.0323(4) Uani d . 1
C C22 -0.0560(2) 0.5410(2) 0.6742(2) 0.0369(6) Uani d . 1
O O23 0.03442(15) 0.62087(16) 0.79995(15) 0.0353(4) Uani d . 1
C C23a 0.1615(2) 0.5987(2) 0.7828(2) 0.0266(5) Uani d . 1
C C24 0.2862(2) 0.6683(2) 0.8646(2) 0.0277(5) Uani d . 1
C C25 0.4051(2) 0.6289(2) 0.8240(2) 0.0247(5) Uani d . 1
N N25 0.53018(18) 0.70101(18) 0.90334(17) 0.0305(4) Uani d . 1
C C26 0.3890(2) 0.51655(19) 0.70231(19) 0.0229(4) Uani d . 1
C C27 0.2543(2) 0.4463(2) 0.6218(2) 0.0254(5) Uani d . 1
C C27a 0.1449(2) 0.4892(2) 0.6636(2) 0.0252(5) Uani d . 1
C C28 0.5102(2) 0.4786(2) 0.6557(2) 0.0247(5) Uani d . 1
O O28 0.63014(14) 0.54780(15) 0.71139(14) 0.0298(4) Uani d . 1
C C29 0.4877(2) 0.3505(2) 0.5372(2) 0.0284(5) Uani d . 1
C C210 0.5845(2) 0.3201(2) 0.4734(2) 0.0266(5) Uani d . 1
C C211 0.5699(2) 0.1955(2) 0.3567(2) 0.0258(5) Uani d . 1
C C212 0.4470(2) 0.0968(2) 0.2976(2) 0.0351(6) Uani d . 1
C C213 0.4398(3) -0.0163(2) 0.1869(2) 0.0400(6) Uani d . 1
N N214 0.5456(2) -0.03995(19) 0.13096(18) 0.0357(5) Uani d . 1
C C215 0.6631(2) 0.0542(2) 0.1887(2) 0.0325(5) Uani d . 1
C C216 0.6800(2) 0.1721(2) 0.3004(2) 0.0302(5) Uani d . 1
H H11A -0.0987 0.8286 0.8810 0.045 Uiso calc R 1
H H11B -0.2541 0.8350 0.8402 0.045 Uiso calc R 1
H H14 0.0700 1.2220 0.9284 0.034 Uiso calc R 1
H H15A 0.2674 1.2540 0.7207 0.042 Uiso d R 1
H H15B 0.2375 1.3353 0.8649 0.042 Uiso d R 1
H H17 0.0063 0.8235 0.5428 0.033 Uiso calc R 1
H H19 0.0958 0.8209 0.4001 0.034 Uiso calc R 1
H H110 0.3680 0.9286 0.4145 0.038 Uiso calc R 1
H H112 0.0745 0.6487 0.2097 0.041 Uiso calc R 1
H H113 0.0845 0.4585 0.0338 0.044 Uiso calc R 1
H H115 0.4825 0.5904 0.0889 0.042 Uiso calc R 1
H H116 0.4867 0.7829 0.2692 0.040 Uiso calc R 1
H H22A -0.1493 0.5050 0.6795 0.044 Uiso calc R 1
H H22B -0.0642 0.5949 0.6317 0.044 Uiso calc R 1
H H24 0.2942 0.7409 0.9463 0.033 Uiso calc R 1
H H25A 0.6113 0.6787 0.8751 0.037 Uiso d R 1
H H25B 0.5334 0.7815 0.9784 0.037 Uiso d R 1
H H27 0.2416 0.3712 0.5407 0.030 Uiso calc R 1
H H29 0.4005 0.2880 0.5062 0.034 Uiso calc R 1
H H210 0.6707 0.3843 0.5058 0.032 Uiso calc R 1
H H212 0.3687 0.1073 0.3333 0.042 Uiso calc R 1
H H213 0.3544 -0.0820 0.1475 0.048 Uiso calc R 1
H H215 0.7401 0.0402 0.1515 0.039 Uiso calc R 1
H H216 0.7666 0.2360 0.3379 0.036 Uiso calc R 1

loop_
_atom_site_aniso_label
_atom_site_aniso_U_11
_atom_site_aniso_U_22
_atom_site_aniso_U_33
_atom_site_aniso_U_12
_atom_site_aniso_U_13
_atom_site_aniso_U_23
O11 0.0344(9) 0.0272(8) 0.0312(9) 0.0022(7) 0.0088(7) 0.0093(7)
C12 0.0463(14) 0.0303(13) 0.0322(13) 0.0075(11) 0.0141(11) 0.0108(11)
O13 0.0385(9) 0.0299(9) 0.0311(9) 0.0085(7) 0.0148(7) 0.0103(7)
C13a 0.0293(11) 0.0296(12) 0.0255(11) 0.0114(10) 0.0079(9) 0.0111(10)
C14 0.0340(12) 0.0224(12) 0.0205(11) 0.0095(10) 0.0050(9) 0.0030(9)
C15 0.0298(11) 0.0237(11) 0.0250(11) 0.0079(9) 0.0043(9) 0.0076(10)
N15 0.0467(12) 0.0205(10) 0.0243(10) 0.0016(9) 0.0119(9) 0.0018(8)
C16 0.0262(11) 0.0227(11) 0.0225(11) 0.0071(9) 0.0042(9) 0.0051(9)
C17 0.0283(11) 0.0228(11) 0.0221(11) 0.0081(9) 0.0036(9) 0.0036(9)
C17a 0.0264(11) 0.0231(11) 0.0280(12) 0.0057(9) 0.0048(9) 0.0096(10)
C18 0.0275(11) 0.0241(12) 0.0230(11) 0.0055(10) 0.0039(9) 0.0066(10)
O18 0.0401(9) 0.0259(9) 0.0291(9) 0.0023(7) 0.0127(7) 0.0038(7)
C19 0.0320(12) 0.0228(11) 0.0212(11) 0.0059(9) 0.0053(9) 0.0043(9)
C110 0.0312(12) 0.0269(12) 0.0224(11) 0.0039(10) 0.0032(9) 0.0025(10)
C111 0.0346(12) 0.0277(12) 0.0222(11) 0.0096(10) 0.0057(9) 0.0071(10)
C112 0.0340(12) 0.0311(13) 0.0265(12) 0.0105(10) 0.0059(10) 0.0044(10)
C113 0.0389(13) 0.0283(13) 0.0293(13) 0.0073(11) 0.0020(11) 0.0048(11)
N114 0.0461(12) 0.0311(11) 0.0220(10) 0.0156(10) 0.0070(9) 0.0068(9)
C115 0.0411(13) 0.0333(13) 0.0263(12) 0.0148(11) 0.0119(11) 0.0087(11)
C116 0.0345(12) 0.0332(13) 0.0273(12) 0.0090(10) 0.0077(10) 0.0096(11)
O21 0.0209(8) 0.0297(9) 0.0307(9) 0.0051(6) 0.0030(6) 0.0035(7)
C22 0.0279(12) 0.0367(13) 0.0306(13) 0.0123(10) 0.0026(10) 0.0036(11)
O23 0.0241(8) 0.0380(9) 0.0304(9) 0.0114(7) 0.0073(7) 0.0045(8)
C23a 0.0250(11) 0.0256(11) 0.0254(11) 0.0086(9) 0.0084(9) 0.0082(10)
C24 0.0297(11) 0.0235(11) 0.0202(11) 0.0074(9) 0.0047(9) 0.0030(9)
C25 0.0238(10) 0.0210(11) 0.0234(11) 0.0042(9) 0.0045(9) 0.0070(9)
N25 0.0250(9) 0.0251(10) 0.0250(10) 0.0055(8) 0.0039(8) -0.0003(8)
C26 0.0241(10) 0.0189(10) 0.0204(10) 0.0048(8) 0.0060(8) 0.0056(9)
C27 0.0273(11) 0.0186(10) 0.0219(11) 0.0039(9) 0.0040(9) 0.0043(9)
C27a 0.0205(10) 0.0223(11) 0.0248(11) 0.0026(9) 0.0024(9) 0.0067(9)
C28 0.0242(11) 0.0242(11) 0.0236(11) 0.0057(9) 0.0062(9) 0.0101(9)
O28 0.0222(8) 0.0291(8) 0.0262(8) 0.0038(7) 0.0046(6) 0.0051(7)
C29 0.0242(11) 0.0221(11) 0.0268(12) 0.0033(9) 0.0046(9) 0.0034(9)
C210 0.0255(11) 0.0252(11) 0.0229(11) 0.0049(9) 0.0044(9) 0.0076(10)
C211 0.0287(11) 0.0239(11) 0.0206(11) 0.0091(9) 0.0045(9) 0.0070(9)
C212 0.0274(12) 0.0296(13) 0.0321(13) 0.0065(10) 0.0076(10) 0.0019(11)
C213 0.0339(13) 0.0295(13) 0.0364(14) 0.0057(11) 0.0063(11) 0.0010(11)
N214 0.0392(11) 0.0308(11) 0.0295(11) 0.0151(9) 0.0081(9) 0.0066(9)
C215 0.0338(12) 0.0332(13) 0.0275(12) 0.0137(11) 0.0114(10) 0.0098(11)
C216 0.0302(11) 0.0295(12) 0.0267(12) 0.0094(10) 0.0087(9) 0.0094(10)

loop_
_atom_type_symbol
_atom_type_description
_atom_type_scat_dispersion_real
_atom_type_scat_dispersion_imag
_atom_type_scat_source
C C 0.0033 0.0016 'International Tables Vol C Tables 4.2.6.8 and 6.1.1.4'
H H 0.0000 0.0000 'International Tables Vol C Tables 4.2.6.8 and 6.1.1.4'
N N 0.0061 0.0033 'International Tables Vol C Tables 4.2.6.8 and 6.1.1.4'
O O 0.0106 0.0060 'International Tables Vol C Tables 4.2.6.8 and 6.1.1.4'

loop_
_geom_angle_atom_site_label_1
_geom_angle_atom_site_label_2
_geom_angle_atom_site_label_3
_geom_angle
_geom_angle_publ_flag
C17a O11 C12 104.08(17) no
O11 C12 O13 106.63(17) no
O11 C12 H11A 110.4 no
O13 C12 H11A 110.4 no
O11 C12 H11B 110.4 no
O13 C12 H11B 110.4 no
H11A C12 H11B 108.6 no
C13a O13 C12 104.61(17) no
C14 C13a O13 128.0(2) no
C14 C13a C17a 122.4(2) no
O13 C13a C17a 109.52(19) no
C13a C14 C15 117.59(19) no
C13a C14 H14 121.2 no
C15 C14 H14 121.2 no
N15 C15 C14 117.67(19) no
N15 C15 C16 122.13(19) no
C14 C15 C16 120.19(19) no
C15 N15 H15A 116.2 no
C15 N15 H15B 121.7 no
H15A N15 H15B 120.6 no
C17 C16 C15 119.13(19) no
C17 C16 C18 119.66(19) no
C15 C16 C18 121.09(19) no
C17a C17 C16 118.7(2) no
C17a C17 H17 120.6 no
C16 C17 H17 120.6 no
C17 C17a O11 128.7(2) no
C17 C17a C13a 121.9(2) no
O11 C17a C13a 109.30(18) no
O18 C18 C16 122.81(19) no
O18 C18 C19 117.69(19) no
C16 C18 C19 119.46(18) no
C110 C19 C18 121.2(2) no
C110 C19 H19 119.4 no
C18 C19 H19 119.4 no
C19 C110 C111 126.2(2) no
C19 C110 H110 116.9 no
C111 C110 H110 116.9 no
C112 C111 C116 117.0(2) no
C112 C111 C110 123.0(2) no
C116 C111 C110 120.0(2) no
C113 C112 C111 119.0(2) no
C113 C112 H112 120.5 no
C111 C112 H112 120.5 no
N114 C113 C112 124.4(2) no
N114 C113 H113 117.8 no
C112 C113 H113 117.8 no
C113 N114 C115 116.22(19) no
N114 C115 C116 123.5(2) no
N114 C115 H115 118.2 no
C116 C115 H115 118.2 no
C115 C116 C111 119.8(2) no
C115 C116 H116 120.1 no
C111 C116 H116 120.1 no
C27a O21 C22 103.21(16) no
O21 C22 O23 106.73(17) no
O21 C22 H22A 110.4 no
O23 C22 H22A 110.4 no
O21 C22 H22B 110.4 no
O23 C22 H22B 110.4 no
H22A C22 H22B 108.6 no
C23a O23 C22 104.26(16) no
C24 C23a O23 127.80(19) no
C24 C23a C27a 122.97(19) no
O23 C23a C27a 109.23(18) no
C23a C24 C25 117.72(19) no
C23a C24 H24 121.1 no
C25 C24 H24 121.1 no
N25 C25 C24 117.98(19) no
N25 C25 C26 122.32(18) no
C24 C25 C26 119.70(19) no
C25 N25 H25A 118.8 no
C25 N25 H25B 117.3 no
H25A N25 H25B 122.9 no
C27 C26 C25 119.58(18) no
C27 C26 C28 119.66(18) no
C25 C26 C28 120.62(18) no
C27a C27 C26 118.51(19) no
C27a C27 H27 120.7 no
C26 C27 H27 120.7 no
C27 C27a C23a 121.49(19) no
C27 C27a O21 129.09(19) no
C23a C27a O21 109.37(17) no
O28 C28 C26 122.98(19) no
O28 C28 C29 118.84(18) no
C26 C28 C29 118.17(18) no
C210 C29 C28 122.5(2) no
C210 C29 H29 118.7 no
C28 C29 H29 118.7 no
C29 C210 C211 125.4(2) no
C29 C210 H210 117.3 no
C211 C210 H210 117.3 no
C216 C211 C212 117.03(19) no
C216 C211 C210 120.53(19) no
C212 C211 C210 122.44(19) no
C213 C212 C211 119.3(2) no
C213 C212 H212 120.3 no
C211 C212 H212 120.3 no
N214 C213 C212 124.2(2) no
N214 C213 H213 117.9 no
C212 C213 H213 117.9 no
C215 N214 C213 116.1(2) no
N214 C215 C216 123.7(2) no
N214 C215 H215 118.1 no
C216 C215 H215 118.1 no
C211 C216 C215 119.6(2) no
C211 C216 H216 120.2 no
C215 C216 H216 120.2 no

loop_
_geom_bond_atom_site_label_1
_geom_bond_atom_site_label_2
_geom_bond_distance
_geom_bond_publ_flag
O11 C17a 1.390(3) no
O11 C12 1.430(3) no
C12 O13 1.448(3) no
C12 H11A 0.99 no
C12 H11B 0.99 no
O13 C13a 1.370(3) no
C13a C14 1.364(3) y
C14 C15 1.427(3) y
C15 C16 1.428(3) y
C16 C17 1.425(3) y
C17 C17a 1.357(3) y
C17a C13a 1.390(3) y
C14 H14 0.95 no
C15 N15 1.356(3) y
N15 H15A 0.9599 no
N15 H15B 0.96 no
C16 C18 1.459(3) y
C17 H17 0.95 no
C18 O18 1.242(3) y
C18 C19 1.494(3) no
C19 C110 1.319(3) no
C19 H19 0.95 no
C110 C111 1.477(3) no
C110 H110 0.95 no
C111 C112 1.388(3) no
C111 C116 1.390(3) no
C112 C113 1.385(3) no
C112 H112 0.95 no
C113 N114 1.332(3) no
C113 H113 0.95 no
N114 C115 1.339(3) no
C115 C116 1.384(3) no
C115 H115 0.95 no
C116 H116 0.95 no
O21 C27a 1.396(2) no
O21 C22 1.433(3) no
C22 O23 1.447(3) no
C22 H22A 0.99 no
C22 H22B 0.99 no
O23 C23a 1.376(3) no
C23a C24 1.353(3) y
C24 C25 1.426(3) y
C25 C26 1.428(3) y
C26 C27 1.426(3) y
C27 C27a 1.354(3) y
C27a C23a 1.394(3) y
C24 H24 0.95 no
C25 N25 1.351(3) y
N25 H25A 0.9599 no
N25 H25B 0.96 no
C26 C28 1.467(3) y
C27 H27 0.95 no
C28 O28 1.242(2) y
C28 C29 1.487(3) no
C29 C210 1.322(3) no
C29 H29 0.95 no
C210 C211 1.467(3) no
C210 H210 0.95 no
C211 C216 1.382(3) no
C211 C212 1.389(3) no
C212 C213 1.375(3) no
C212 H212 0.95 no
C213 N214 1.341(3) no
C213 H213 0.95 no
N214 C215 1.327(3) no
C215 C216 1.391(3) no
C215 H215 0.95 no
C216 H216 0.95 no

loop_
_geom_hbond_atom_site_label_D
_geom_hbond_atom_site_label_H
_geom_hbond_atom_site_label_A
_geom_hbond_site_symmetry_A
_geom_hbond_distance_DH
_geom_hbond_distance_HA
_geom_hbond_distance_DA
_geom_hbond_angle_DHA
_geom_hbond_publ_flag
N15 H15A O18 . 0.96 1.90 2.657(3) 134 y
N15 H15B N114 1_566 0.96 2.09 3.054(3) 179 y
C116 H116 O18 2_676 0.95 2.55 3.430(3) 154 y
N25 H25A O28 . 0.96 1.94 2.662(2) 130 y
N25 H25B N214 1_566 0.96 2.04 2.996(3) 176 y
C22 H22A O28 1_455 0.99 2.41 3.270(3) 145 y

loop_
_geom_torsion_atom_site_label_1
_geom_torsion_atom_site_label_2
_geom_torsion_atom_site_label_3
_geom_torsion_atom_site_label_4
_geom_torsion
_geom_torsion_publ_flag
C17a O11 C12 O13 23.8(2) no
O11 C12 O13 C13a -23.0(2) no
C12 O13 C13a C14 -168.3(2) no
C12 O13 C13a C17a 13.2(2) no
O13 C13a C14 C15 -178.2(2) no
C17a C13a C14 C15 0.1(3) no
C13a C14 C15 N15 178.3(2) no
C13a C14 C15 C16 -0.9(3) no
N15 C15 C16 C17 -177.7(2) no
C14 C15 C16 C17 1.5(3) no
N15 C15 C16 C18 6.2(3) no
C14 C15 C16 C18 -174.59(19) no
C15 C16 C17 C17a -1.2(3) no
C18 C16 C17 C17a 174.90(19) no
C16 C17 C17a O11 176.9(2) no
C16 C17 C17a C13a 0.4(3) no
C12 O11 C17a C17 167.2(2) no
C12 O11 C17a C13a -15.9(2) no
C14 C13a C17a C17 0.1(3) no
O13 C13a C17a C17 178.75(19) no
C14 C13a C17a O11 -176.97(19) no
O13 C13a C17a O11 1.6(2) no
C17 C16 C18 O18 -177.3(2) no
C15 C16 C18 O18 -1.3(3) no
C17 C16 C18 C19 0.5(3) no
C15 C16 C18 C19 176.55(19) y
O18 C18 C19 C110 25.7(3) no
C16 C18 C19 C110 -152.2(2) y
C18 C19 C110 C111 -179.3(2) y
C19 C110 C111 C112 9.0(4) y
C19 C110 C111 C116 -171.2(2) no
C116 C111 C112 C113 1.2(3) no
C110 C111 C112 C113 -178.9(2) no
C111 C112 C113 N114 -1.4(4) no
C112 C113 N114 C115 0.7(3) no
C113 N114 C115 C116 0.1(3) no
N114 C115 C116 C111 -0.2(4) no
C112 C111 C116 C115 -0.5(3) no
C110 C111 C116 C115 179.7(2) no
C27a O21 C22 O23 -26.5(2) no
O21 C22 O23 C23a 25.2(2) no
C22 O23 C23a C24 166.1(2) no
C22 O23 C23a C27a -13.9(2) no
O23 C23a C24 C25 -178.0(2) no
C27a C23a C24 C25 1.9(3) no
C23a C24 C25 N25 177.55(19) no
C23a C24 C25 C26 -2.1(3) no
N25 C25 C26 C27 -178.58(19) no
C24 C25 C26 C27 1.0(3) no
N25 C25 C26 C28 -3.0(3) no
C24 C25 C26 C28 176.60(19) no
C25 C26 C27 C27a 0.3(3) no
C28 C26 C27 C27a -175.32(19) no
C26 C27 C27a C23a -0.6(3) no
C26 C27 C27a O21 -178.0(2) no
C24 C23a C27a C27 -0.6(3) no
O23 C23a C27a C27 179.35(19) no
C24 C23a C27a O21 177.3(2) no
O23 C23a C27a O21 -2.7(2) no
C22 O21 C27a C27 -164.1(2) no
C22 O21 C27a C23a 18.2(2) no
C27 C26 C28 O28 167.84(19) no
C25 C26 C28 O28 -7.7(3) no
C27 C26 C28 C29 -13.1(3) no
C25 C26 C28 C29 171.38(18) y
O28 C28 C29 C210 -15.3(3) no
C26 C28 C29 C210 165.6(2) y
C28 C29 C210 C211 179.56(19) y
C29 C210 C211 C216 -177.4(2) no
C29 C210 C211 C212 2.8(3) y
C216 C211 C212 C213 -1.2(3) no
C210 C211 C212 C213 178.6(2) no
C211 C212 C213 N214 0.8(4) no
C212 C213 N214 C215 -0.1(4) no
C213 N214 C215 C216 -0.2(3) no
C212 C211 C216 C215 0.9(3) no
C210 C211 C216 C215 -178.9(2) no
N214 C215 C216 C211 -0.2(3) no

loop_
_cod_related_entry_id
_cod_related_entry_database
_cod_related_entry_code
1 ChemSpider 24725891
